data_2002342
loop_
_publ_author_name
'Leib, W'
'Mueller-Buschbaum, Hk'

_publ_section_title
;
Ein neuer Bautyp der Oxohalogenferrate: Ba3 Fe2 O5 Cl2 und Ba3 Fe2 O5
Br2
;
_journal_name_full
;
Zeitschrift fuer Anorganische und Allgemeine Chemie
;
_journal_page_first 51
_journal_page_last 56
_journal_paper_doi 10.1002/zaac.19855210207
_journal_volume 521
_journal_year 1985
_chemical_formula_structural 'Ba3 Fe2 O5 Cl2'
_chemical_formula_sum 'Ba3 Cl2 Fe2 O5'
_chemical_name_systematic 'Tribarium diiron(III) pentaoxide dichloride'
_space_group_IT_number 199
_symmetry_cell_setting cubic
_symmetry_Int_Tables_number 199
_symmetry_space_group_name_Hall 'I 2b 2c 3'
_symmetry_space_group_name_H-M 'I 21 3'
_cell_angle_alpha 90
_cell_angle_beta 90
_cell_angle_gamma 90
_cell_formula_units_Z 4
_cell_length_a 9.9705(3)
_cell_length_b 9.9705(3)
_cell_length_c 9.9705(3)
_cell_volume 991.2
_refine_ls_R_factor_all 0.058
_cod_database_code 2002342

loop_
_symmetry_equiv_pos_as_xyz
x,y,z
y,z,x
z,x,y
1/2+x,1/2-y,-z
1/2+y,1/2-z,-x
1/2+z,1/2-x,-y
-x,1/2+y,1/2-z
-y,1/2+z,1/2-x
-z,1/2+x,1/2-y
1/2-x,-y,1/2+z
1/2-y,-z,1/2+x
1/2-z,-x,1/2+y
1/2+x,1/2+y,1/2+z
1/2+y,1/2+z,1/2+x
1/2+z,1/2+x,1/2+y
x,-y,1/2-z
y,-z,1/2-x
z,-x,1/2-y
1/2-x,y,-z
1/2-y,z,-x
1/2-z,x,-y
-x,1/2-y,z
-y,1/2-z,x
-z,1/2-x,y

loop_
_atom_site_label
_atom_site_type_symbol
_atom_site_symmetry_multiplicity
_atom_site_Wyckoff_symbol
_atom_site_fract_x
_atom_site_fract_y
_atom_site_fract_z
_atom_site_occupancy
_atom_site_attached_hydrogens
_atom_site_calc_flag
Ba1 Ba2+ 12 b 0.4055(1) 0. 0.25 1. 0 d
Fe1 Fe3+ 8 a 0.0948(2) 0.0948(2) 0.0948(2) 1. 0 d
Cl1 Cl1- 8 a 0.3073(5) 0.3073(5) 0.3073(5) 1. 0 d
O1 O2- 8 a 0.9877(11) 0.9877(11) 0.9877(11) 1. 0 d
O2 O2- 12 b 0.141(2) 0. 0.25 1. 0 d

loop_
_atom_type_symbol
_atom_type_oxidation_number
Ba2+ 2.000
Fe3+ 3.000
Cl1- -1.000
O2- -2.000
